data_4035344
loop_
_publ_author_name
'Wu, Jing'
'Zeng, Haisu'
'Cheng, Jessica'
'Zheng, Shengping'
'Golen, James A.'
'Manke, David R.'
'Zhang, Guoqi'

_publ_section_title
;
 Cobalt(II) Coordination Polymer as a Precatalyst for Selective
 Hydroboration of Aldehydes, Ketones, and Imines.
;
_journal_issue 16
_journal_name_full 'The Journal of organic chemistry'
_journal_page_first 9442
_journal_page_last 9448
_journal_paper_doi 10.1021/acs.joc.8b01094
_journal_volume 83
_journal_year 2018
_chemical_formula_sum 'C20 H18 Cl2 Co N4 O2'
_chemical_formula_weight 476.21
_space_group_IT_number 54
_space_group_name_Hall '-P 2a 2ac'
_space_group_name_H-M_alt 'P c c a'
_symmetry_cell_setting orthorhombic
_symmetry_space_group_name_H-M 'P c c a'
_atom_sites_solution_hydrogens geom
_atom_sites_solution_primary direct
_atom_sites_solution_secondary difmap
_audit_creation_method SHELXL-97
_cell_angle_alpha 90.00
_cell_angle_beta 90.00
_cell_angle_gamma 90.00
_cell_formula_units_Z 4
_cell_length_a 11.1803(13)
_cell_length_b 7.9059(9)
_cell_length_c 21.793(2)
_cell_measurement_reflns_used 5235
_cell_measurement_temperature 200(2)
_cell_measurement_theta_max 25.35
_cell_measurement_theta_min 3.29
_cell_volume 1926.3(4)
_computing_cell_refinement 'Bruker SAINT'
_computing_data_collection 'Bruker APEX2'
_computing_data_reduction 'Bruker SAINT'
_computing_molecular_graphics 'Bruker SHELXTL'
_computing_publication_material 'Bruker SHELXTL'
_computing_structure_refinement 'SHELXL-97 (Sheldrick, 2008)'
_computing_structure_solution 'SHELXS-97 (Sheldrick, 2008)'
_diffrn_ambient_temperature 200(2)
_diffrn_measured_fraction_theta_full 0.997
_diffrn_measured_fraction_theta_max 0.984
_diffrn_measurement_device_type 'Bruker cmos'
_diffrn_measurement_method '\f and \w scans'
_diffrn_radiation_monochromator graphite
_diffrn_radiation_source 'fine-focus sealed tube'
_diffrn_radiation_type MoK\a
_diffrn_radiation_wavelength 0.71073
_diffrn_reflns_av_R_equivalents 0.0968
_diffrn_reflns_av_sigmaI/netI 0.0773
_diffrn_reflns_limit_h_max 13
_diffrn_reflns_limit_h_min -13
_diffrn_reflns_limit_k_max 9
_diffrn_reflns_limit_k_min -9
_diffrn_reflns_limit_l_max 26
_diffrn_reflns_limit_l_min -24
_diffrn_reflns_number 11488
_diffrn_reflns_theta_full 25.25
_diffrn_reflns_theta_max 25.53
_diffrn_reflns_theta_min 3.18
_exptl_absorpt_coefficient_mu 1.194
_exptl_absorpt_correction_T_max 0.9427
_exptl_absorpt_correction_T_min 0.7158
_exptl_absorpt_correction_type multi-scan
_exptl_absorpt_process_details sadabs
_exptl_crystal_colour brown
_exptl_crystal_density_diffrn 1.642
_exptl_crystal_density_method 'not measured'
_exptl_crystal_description BLADE
_exptl_crystal_F_000 972
_exptl_crystal_size_max 0.30
_exptl_crystal_size_mid 0.09
_exptl_crystal_size_min 0.05
_refine_diff_density_max 0.479
_refine_diff_density_min -0.445
_refine_diff_density_rms 0.105
_refine_ls_extinction_method none
_refine_ls_goodness_of_fit_ref 1.071
_refine_ls_hydrogen_treatment mixed
_refine_ls_matrix_type full
_refine_ls_number_parameters 141
_refine_ls_number_reflns 1788
_refine_ls_number_restraints 2
_refine_ls_restrained_S_all 1.070
_refine_ls_R_factor_all 0.0964
_refine_ls_R_factor_gt 0.0557
_refine_ls_shift/su_max 0.000
_refine_ls_shift/su_mean 0.000
_refine_ls_structure_factor_coef Fsqd
_refine_ls_weighting_details 'calc w=1/[\s^2^(Fo^2^)+(0.0351P)^2^+4.5147P] where P=(Fo^2^+2Fc^2^)/3'
_refine_ls_weighting_scheme calc
_refine_ls_wR_factor_gt 0.1084
_refine_ls_wR_factor_ref 0.1225
_reflns_number_gt 1251
_reflns_number_total 1788
_reflns_threshold_expression >2sigma(I)
_cod_data_source_file jo8b01094_si_001.cif
_cod_data_source_block umd803a
_cod_depositor_comments
;
The following automatic conversions were performed:

data item '_symmetry_cell_setting' value 'Orthorhombic' was changed
to 'orthorhombic' in accordance with the
/home/data/users/saulius/crontab/automatic-downloads/current/ACS/lib/dictionaries/cif_core.dic
dictionary named 'cif_core.dic' version 2.4.2 last updated on
2011-04-26.

Automatic conversion script
Id: cif_fix_values 6909 2019-04-08 15:41:33Z antanas 
;
_cod_original_sg_symbol_H-M Pcca
_cod_database_code 4035344

loop_
_symmetry_equiv_pos_as_xyz
'x, y, z'
'-x+1/2, -y, z'
'-x, y, -z+1/2'
'x+1/2, -y, -z+1/2'
'-x, -y, -z'
'x-1/2, y, -z'
'x, -y, z-1/2'
'-x-1/2, y, z-1/2'

loop_
_atom_site_label
_atom_site_type_symbol
_atom_site_fract_x
_atom_site_fract_y
_atom_site_fract_z
_atom_site_U_iso_or_equiv
_atom_site_adp_type
_atom_site_occupancy
_atom_site_symmetry_multiplicity
_atom_site_calc_flag
_atom_site_refinement_flags
Co1 Co 0.2500 0.5000 0.13327(4) 0.0188(3) Uani 1 2 d S
Cl1 Cl 0.10833(10) 0.76352(16) 0.12337(5) 0.0245(3) Uani 1 1 d .
N1 N 0.1119(3) 0.3462(5) 0.12018(15) 0.0179(8) Uani 1 1 d .
N2 N 0.2500 0.5000 0.0472(2) 0.0172(11) Uani 1 2 d S
N3 N 0.2500 0.5000 -0.2757(2) 0.0216(13) Uani 1 2 d S
C1 C 0.0465(4) 0.2657(6) 0.1616(2) 0.0228(11) Uani 1 1 d .
H1A H 0.0651 0.2828 0.2037 0.027 Uiso 1 1 calc R
C2 C -0.0470(4) 0.1586(7) 0.1476(2) 0.0294(12) Uani 1 1 d .
H2A H -0.0908 0.1032 0.1790 0.035 Uiso 1 1 calc R
C3 C -0.0753(4) 0.1340(6) 0.0864(2) 0.0273(12) Uani 1 1 d .
H3A H -0.1403 0.0631 0.0751 0.033 Uiso 1 1 calc R
C4 C -0.0071(4) 0.2146(6) 0.0416(2) 0.0214(11) Uani 1 1 d .
H4A H -0.0240 0.1982 -0.0007 0.026 Uiso 1 1 calc R
C5 C 0.0860(3) 0.3192(6) 0.0598(2) 0.0165(10) Uani 1 1 d .
C6 C 0.1669(4) 0.4100(6) 0.0175(2) 0.0164(10) Uani 1 1 d .
C7 C 0.1645(4) 0.4063(5) -0.0459(2) 0.0179(10) Uani 1 1 d .
H7A H 0.1060 0.3414 -0.0669 0.021 Uiso 1 1 calc R
C8 C 0.2500 0.5000 -0.0788(3) 0.0173(14) Uani 1 2 d S
C9 C 0.2500 0.5000 -0.1468(3) 0.0206(14) Uani 1 2 d S
C10 C 0.1685(4) 0.4056(7) -0.1805(2) 0.0296(13) Uani 1 1 d .
H10A H 0.1111 0.3375 -0.1600 0.035 Uiso 1 1 calc R
C11 C 0.1706(4) 0.4105(7) -0.2434(2) 0.0289(13) Uani 1 1 d .
H11A H 0.1124 0.3468 -0.2652 0.035 Uiso 1 1 calc R
O1 O 0.2500 0.0000 0.0261(2) 0.0375(13) Uani 1 2 d SD
H1WA H 0.214(5) -0.059(7) 0.0540(19) 0.056 Uiso 1 1 d D
O2 O 0.2500 1.0000 0.2265(3) 0.0561(17) Uani 1 2 d SD
H2WA H 0.193(4) 0.952(9) 0.205(3) 0.084 Uiso 1 1 d D

loop_
_atom_site_aniso_label
_atom_site_aniso_U_11
_atom_site_aniso_U_22
_atom_site_aniso_U_33
_atom_site_aniso_U_23
_atom_site_aniso_U_13
_atom_site_aniso_U_12
Co1 0.0193(4) 0.0249(5) 0.0123(5) 0.000 0.000 -0.0034(4)
Cl1 0.0234(6) 0.0263(6) 0.0238(7) 0.0021(5) -0.0001(5) -0.0011(5)
N1 0.0193(18) 0.025(2) 0.0094(19) 0.0040(17) 0.0042(17) 0.0024(18)
N2 0.020(3) 0.017(3) 0.014(3) 0.000 0.000 0.001(3)
N3 0.023(3) 0.030(3) 0.012(3) 0.000 0.000 0.003(3)
C1 0.025(2) 0.024(3) 0.019(3) 0.001(2) 0.001(2) -0.001(2)
C2 0.029(3) 0.030(3) 0.029(3) 0.008(3) 0.010(2) -0.002(2)
C3 0.018(2) 0.025(3) 0.039(3) 0.001(3) 0.001(2) -0.007(2)
C4 0.022(2) 0.019(2) 0.024(3) -0.001(2) -0.004(2) -0.001(2)
C5 0.011(2) 0.017(2) 0.021(3) -0.001(2) 0.0028(19) 0.0015(19)
C6 0.017(2) 0.014(2) 0.018(3) 0.0038(19) -0.0018(19) 0.003(2)
C7 0.020(2) 0.018(3) 0.016(2) -0.002(2) -0.004(2) 0.002(2)
C8 0.023(3) 0.016(3) 0.013(3) 0.000 0.000 -0.001(3)
C9 0.020(3) 0.028(4) 0.014(3) 0.000 0.000 0.009(3)
C10 0.027(3) 0.046(4) 0.015(3) 0.000(2) 0.005(2) -0.014(3)
C11 0.032(3) 0.038(3) 0.016(3) -0.001(2) 0.000(2) -0.012(3)
O1 0.041(3) 0.037(3) 0.035(3) 0.000 0.000 -0.009(3)
O2 0.068(5) 0.055(4) 0.045(4) 0.000 0.000 -0.018(4)

loop_
_atom_type_symbol
_atom_type_description
_atom_type_scat_dispersion_real
_atom_type_scat_dispersion_imag
_atom_type_scat_source
C C 0.0033 0.0016 'International Tables Vol C Tables 4.2.6.8 and 6.1.1.4'
H H 0.0000 0.0000 'International Tables Vol C Tables 4.2.6.8 and 6.1.1.4'
N N 0.0061 0.0033 'International Tables Vol C Tables 4.2.6.8 and 6.1.1.4'
Cl Cl 0.1484 0.1585 'International Tables Vol C Tables 4.2.6.8 and 6.1.1.4'
Co Co 0.3494 0.9721 'International Tables Vol C Tables 4.2.6.8 and 6.1.1.4'
O O 0.0106 0.0060 'International Tables Vol C Tables 4.2.6.8 and 6.1.1.4'

loop_
_geom_angle_atom_site_label_1
_geom_angle_atom_site_label_2
_geom_angle_atom_site_label_3
_geom_angle
_geom_angle_site_symmetry_1
_geom_angle_site_symmetry_3
N2 Co1 N3 180.0 . 7_566
N2 Co1 N1 81.74(10) . 2_565
N3 Co1 N1 98.26(10) 7_566 2_565
N2 Co1 N1 81.74(10) . .
N3 Co1 N1 98.26(10) 7_566 .
N1 Co1 N1 163.5(2) 2_565 .
N2 Co1 Cl1 85.29(3) . .
N3 Co1 Cl1 94.71(3) 7_566 .
N1 Co1 Cl1 88.36(11) 2_565 .
N1 Co1 Cl1 90.29(11) . .
N2 Co1 Cl1 85.29(3) . 2_565
N3 Co1 Cl1 94.71(3) 7_566 2_565
N1 Co1 Cl1 90.29(11) 2_565 2_565
N1 Co1 Cl1 88.36(11) . 2_565
Cl1 Co1 Cl1 170.58(6) . 2_565
C1 N1 C5 117.7(4) . .
C1 N1 Co1 128.7(3) . .
C5 N1 Co1 113.6(3) . .
C6 N2 C6 122.1(5) 2_565 .
C6 N2 Co1 118.9(3) 2_565 .
C6 N2 Co1 118.9(3) . .
C11 N3 C11 116.5(6) 2_565 .
C11 N3 Co1 121.7(3) 2_565 7_565
C11 N3 Co1 121.7(3) . 7_565
N1 C1 C2 124.1(4) . .
N1 C1 H1A 117.9 . .
C2 C1 H1A 117.9 . .
C3 C2 C1 118.3(4) . .
C3 C2 H2A 120.9 . .
C1 C2 H2A 120.9 . .
C2 C3 C4 119.0(4) . .
C2 C3 H3A 120.5 . .
C4 C3 H3A 120.5 . .
C3 C4 C5 118.9(4) . .
C3 C4 H4A 120.6 . .
C5 C4 H4A 120.6 . .
N1 C5 C4 121.9(4) . .
N1 C5 C6 113.3(4) . .
C4 C5 C6 124.8(4) . .
N2 C6 C7 120.6(4) . .
N2 C6 C5 112.4(4) . .
C7 C6 C5 127.0(4) . .
C6 C7 C8 119.1(4) . .
C6 C7 H7A 120.5 . .
C8 C7 H7A 120.5 . .
C7 C8 C7 118.6(5) 2_565 .
C7 C8 C9 120.7(3) 2_565 .
C7 C8 C9 120.7(3) . .
C10 C9 C10 116.1(6) 2_565 .
C10 C9 C8 121.9(3) 2_565 .
C10 C9 C8 121.9(3) . .
C11 C10 C9 120.2(5) . .
C11 C10 H10A 119.9 . .
C9 C10 H10A 119.9 . .
N3 C11 C10 123.5(5) . .
N3 C11 H11A 118.2 . .
C10 C11 H11A 118.2 . .

loop_
_geom_bond_atom_site_label_1
_geom_bond_atom_site_label_2
_geom_bond_distance
_geom_bond_site_symmetry_2
Co1 N2 1.876(5) .
Co1 N3 1.985(5) 7_566
Co1 N1 1.986(4) 2_565
Co1 N1 1.986(4) .
Co1 Cl1 2.6260(12) .
Co1 Cl1 2.6260(12) 2_565
N1 C1 1.325(6) .
N1 C5 1.364(5) .
N2 C6 1.337(5) 2_565
N2 C6 1.337(5) .
N3 C11 1.335(5) 2_565
N3 C11 1.335(5) .
N3 Co1 1.985(5) 7_565
C1 C2 1.379(7) .
C1 H1A 0.9500 .
C2 C3 1.383(7) .
C2 H2A 0.9500 .
C3 C4 1.393(6) .
C3 H3A 0.9500 .
C4 C5 1.387(6) .
C4 H4A 0.9500 .
C5 C6 1.478(6) .
C6 C7 1.381(6) .
C7 C8 1.406(5) .
C7 H7A 0.9500 .
C8 C7 1.406(5) 2_565
C8 C9 1.482(8) .
C9 C10 1.388(6) 2_565
C9 C10 1.388(6) .
C10 C11 1.371(7) .
C10 H10A 0.9500 .
C11 H11A 0.9500 .
O1 H1WA 0.862(19) .
O2 H2WA 0.87(2) .

loop_
_geom_hbond_atom_site_label_D
_geom_hbond_atom_site_label_H
_geom_hbond_atom_site_label_A
_geom_hbond_distance_DH
_geom_hbond_distance_HA
_geom_hbond_distance_DA
_geom_hbond_angle_DHA
_geom_hbond_site_symmetry_A
O1 H1WA Cl1 0.862(19) 2.38(2) 3.241(4) 175(5) 1_545
O2 H2WA Cl1 0.87(2) 2.52(3) 3.324(4) 155(6) .

loop_
_geom_torsion_atom_site_label_1
_geom_torsion_atom_site_label_2
_geom_torsion_atom_site_label_3
_geom_torsion_atom_site_label_4
_geom_torsion
_geom_torsion_site_symmetry_1
_geom_torsion_site_symmetry_4
N2 Co1 N1 C1 177.4(4) . .
N3 Co1 N1 C1 -2.6(4) 7_566 .
N1 Co1 N1 C1 177.4(4) 2_565 .
Cl1 Co1 N1 C1 -97.4(4) . .
Cl1 Co1 N1 C1 91.9(4) 2_565 .
N2 Co1 N1 C5 -0.5(3) . .
N3 Co1 N1 C5 179.5(3) 7_566 .
N1 Co1 N1 C5 -0.5(3) 2_565 .
Cl1 Co1 N1 C5 84.7(3) . .
Cl1 Co1 N1 C5 -86.0(3) 2_565 .
N3 Co1 N2 C6 8(39) 7_566 2_565
N1 Co1 N2 C6 0.8(2) 2_565 2_565
N1 Co1 N2 C6 -179.2(2) . 2_565
Cl1 Co1 N2 C6 89.8(2) . 2_565
Cl1 Co1 N2 C6 -90.2(2) 2_565 2_565
N3 Co1 N2 C6 -172(100) 7_566 .
N1 Co1 N2 C6 -179.2(2) 2_565 .
N1 Co1 N2 C6 0.8(2) . .
Cl1 Co1 N2 C6 -90.2(2) . .
Cl1 Co1 N2 C6 89.8(2) 2_565 .
C5 N1 C1 C2 -1.0(7) . .
Co1 N1 C1 C2 -178.8(3) . .
N1 C1 C2 C3 -0.5(7) . .
C1 C2 C3 C4 1.5(7) . .
C2 C3 C4 C5 -1.0(7) . .
C1 N1 C5 C4 1.5(6) . .
Co1 N1 C5 C4 179.6(3) . .
C1 N1 C5 C6 -177.9(4) . .
Co1 N1 C5 C6 0.3(5) . .
C3 C4 C5 N1 -0.5(7) . .
C3 C4 C5 C6 178.8(4) . .
C6 N2 C6 C7 0.3(3) 2_565 .
Co1 N2 C6 C7 -179.7(3) . .
C6 N2 C6 C5 179.2(4) 2_565 .
Co1 N2 C6 C5 -0.8(4) . .
N1 C5 C6 N2 0.3(5) . .
C4 C5 C6 N2 -179.0(4) . .
N1 C5 C6 C7 179.1(4) . .
C4 C5 C6 C7 -0.3(7) . .
N2 C6 C7 C8 -0.6(6) . .
C5 C6 C7 C8 -179.3(4) . .
C6 C7 C8 C7 0.3(3) . 2_565
C6 C7 C8 C9 -179.7(3) . .
C7 C8 C9 C10 -1.5(3) 2_565 2_565
C7 C8 C9 C10 178.5(3) . 2_565
C7 C8 C9 C10 178.5(3) 2_565 .
C7 C8 C9 C10 -1.5(3) . .
C10 C9 C10 C11 -0.7(4) 2_565 .
C8 C9 C10 C11 179.3(4) . .
C11 N3 C11 C10 -0.8(4) 2_565 .
Co1 N3 C11 C10 179.2(4) 7_565 .
C9 C10 C11 N3 1.5(8) . .
